data_7032740
loop_
_publ_author_name
'Blundell, Toby J.'
'Hastings, Fiona R.'
'Gridley, Benjamin M.'
'Moxey, Graeme J.'
'Lewis, William'
'Blake, Alexander J.'
'Kays, Deborah L.'

_publ_section_title
;
 Ligand influences on homoleptic Group 12 m-terphenyl complexes.
;
_journal_issue 38
_journal_name_full 'Dalton transactions (Cambridge, England : 2003)'
_journal_page_first 14257
_journal_page_last 14264
_journal_paper_doi 10.1039/c4dt00647j
_journal_volume 43
_journal_year 2014
_chemical_formula_moiety 'C44 H42 Li2'
_chemical_formula_sum 'C44 H42 Li2'
_chemical_formula_weight 584.65
_chemical_name_systematic
;
 ?
;
_space_group_crystal_system monoclinic
_space_group_IT_number 14
_space_group_name_Hall '-P 2yn'
_space_group_name_H-M_alt 'P 1 21/n 1'
_symmetry_space_group_name_Hall '-P 2yn'
_symmetry_space_group_name_H-M 'P 1 21/n 1'
_atom_sites_solution_hydrogens geom
_atom_sites_solution_primary dual
_atom_sites_solution_secondary difmap
_audit_creation_date 2013-10-09
_audit_creation_method
;
Olex2 1.2
(compiled 2013.09.17 svn.r2790 for OlexSys, GUI svn.r4601)
;
_cell_angle_alpha 90
_cell_angle_beta 106.596(3)
_cell_angle_gamma 90
_cell_formula_units_Z 8
_cell_length_a 10.6871(3)
_cell_length_b 42.4827(9)
_cell_length_c 15.9595(4)
_cell_measurement_reflns_used 12547
_cell_measurement_temperature 120(2)
_cell_measurement_theta_max 69.2540
_cell_measurement_theta_min 4.2440
_cell_volume 6944.0(3)
_computing_cell_refinement
;
CrysAlisPro, Agilent Technologies,
Version 1.171.36.28 (release 01-02-2013 CrysAlis171 .NET)
(compiled Feb  1 2013,16:14:44)
;
_computing_data_collection
;
CrysAlisPro, Agilent Technologies,
Version 1.171.36.28 (release 01-02-2013 CrysAlis171 .NET)
(compiled Feb  1 2013,16:14:44)
;
_computing_data_reduction
;
CrysAlisPro, Agilent Technologies,
Version 1.171.36.28 (release 01-02-2013 CrysAlis171 .NET)
(compiled Feb  1 2013,16:14:44)
;
_computing_molecular_graphics
;
O. V. Dolomanov, L. J. Bourhis, R. J. Gildea, J. A. K. Howard and H. Puschmann,
OLEX2: a complete structure solution, refinement and analysis program.
J. Appl. Cryst. (2009). 42, 339-341.
;
_computing_publication_material
;
O. V. Dolomanov, L. J. Bourhis, R. J. Gildea, J. A. K. Howard and H. Puschmann,
OLEX2: a complete structure solution, refinement and analysis program.
J. Appl. Cryst. (2009). 42, 339-341.
;
_computing_structure_refinement
;
SHELX, G.M. Sheldrick, Acta Cryst.
(2008). A64, 112-122
;
_computing_structure_solution
;
SHELX, G.M. Sheldrick, Acta Cryst.
(2008). A64, 112-122
;
_diffrn_ambient_temperature 120(2)
_diffrn_detector_area_resol_mean 8.0750
_diffrn_measured_fraction_theta_full 0.9947
_diffrn_measured_fraction_theta_max 0.9838
_diffrn_measurement_details
;
  1 omega  -80.00  -36.00   1.0000   10.0000
omega____ theta____ kappa____ phi______ frames
    -        0.0000  178.0000    0.0000 44

  2 omega -116.00  -81.00   1.0000   20.0000
omega____ theta____ kappa____ phi______ frames
    -      -33.5000  178.0000   60.0000 35

  3 omega  -71.00  -45.00   1.0000   20.0000
omega____ theta____ kappa____ phi______ frames
    -      -33.5000  -57.0000 -150.0000 26

  4 omega  -49.00   36.00   1.0000   20.0000
omega____ theta____ kappa____ phi______ frames
    -      -33.5000   38.0000 -120.0000 85

  5 omega    2.00   53.00   1.0000   20.0000
omega____ theta____ kappa____ phi______ frames
    -       54.0000  -99.0000   60.0000 51

  6 omega   68.00  120.00   1.0000   20.0000
omega____ theta____ kappa____ phi______ frames
    -       54.0000   77.0000    0.0000 52

  7 omega    4.00   65.00   1.0000   20.0000
omega____ theta____ kappa____ phi______ frames
    -       54.0000  -99.0000 -120.0000 61

  8 omega   32.00  122.00   1.0000   20.0000
omega____ theta____ kappa____ phi______ frames
    -       54.0000   57.0000  -30.0000 90

  9 omega   57.00   91.00   1.0000   20.0000
omega____ theta____ kappa____ phi______ frames
    -       54.0000  -99.0000   60.0000 34

 10 omega   37.00   87.00   1.0000   80.0000
omega____ theta____ kappa____ phi______ frames
    -      108.0000 -111.0000   90.0000 50

 11 omega   35.00   82.00   1.0000   80.0000
omega____ theta____ kappa____ phi______ frames
    -      108.0000  -38.0000 -120.0000 47

 12 omega   32.00  112.00   1.0000   80.0000
omega____ theta____ kappa____ phi______ frames
    -      108.0000  -12.0000 -150.0000 80

 13 omega   42.00  149.00   1.0000   80.0000
omega____ theta____ kappa____ phi______ frames
    -      108.0000  -92.0000   90.0000 107

 14 omega  124.00  150.00   1.0000   80.0000
omega____ theta____ kappa____ phi______ frames
    -      108.0000  111.0000   60.0000 26

 15 omega   36.00  103.00   1.0000   80.0000
omega____ theta____ kappa____ phi______ frames
    -      108.0000  -50.0000  -60.0000 67

 16 omega   49.00   75.00   1.0000   80.0000
omega____ theta____ kappa____ phi______ frames
    -      108.0000  -25.0000 -120.0000 26

 17 omega   47.00   73.00   1.0000   80.0000
omega____ theta____ kappa____ phi______ frames
    -      108.0000  -50.0000 -150.0000 26

 18 omega   49.00   75.00   1.0000   80.0000
omega____ theta____ kappa____ phi______ frames
    -      108.0000  -38.0000  120.0000 26

 19 omega   88.00  113.00   1.0000   80.0000
omega____ theta____ kappa____ phi______ frames
    -      108.0000   12.0000  -90.0000 25

 20 omega  149.00  175.00   1.0000   80.0000
omega____ theta____ kappa____ phi______ frames
    -      108.0000   12.0000  -90.0000 26

 21 omega   49.00  116.00   1.0000   80.0000
omega____ theta____ kappa____ phi______ frames
    -      108.0000 -111.0000  -90.0000 67

 22 omega   83.00  109.00   1.0000   80.0000
omega____ theta____ kappa____ phi______ frames
    -      108.0000 -111.0000   30.0000 26

 23 omega   33.00   74.00   1.0000   80.0000
omega____ theta____ kappa____ phi______ frames
    -      108.0000  -25.0000 -180.0000 41

 24 omega  133.00  177.00   1.0000   80.0000
omega____ theta____ kappa____ phi______ frames
    -      108.0000  -12.0000  -90.0000 44

 25 omega   50.00  128.00   1.0000   80.0000
omega____ theta____ kappa____ phi______ frames
    -      108.0000  -12.0000  -90.0000 78
;
_diffrn_measurement_device_type 'SuperNova, Dual, Cu at zero, Eos'
_diffrn_measurement_method '\w scans'
_diffrn_orient_matrix_UB_11 -0.0763598000
_diffrn_orient_matrix_UB_12 -0.0287786000
_diffrn_orient_matrix_UB_13 -0.0469949000
_diffrn_orient_matrix_UB_21 -0.1130345000
_diffrn_orient_matrix_UB_22 0.0217060000
_diffrn_orient_matrix_UB_23 -0.0483998000
_diffrn_orient_matrix_UB_31 0.0632976000
_diffrn_orient_matrix_UB_32 0.0040491000
_diffrn_orient_matrix_UB_33 -0.0747904000
_diffrn_radiation_monochromator mirror
_diffrn_radiation_type 'Cu K\a'
_diffrn_radiation_wavelength 1.5418
_diffrn_reflns_av_R_equivalents 0.0342
_diffrn_reflns_av_unetI/netI 0.0448
_diffrn_reflns_Laue_measured_fraction_full 0.972
_diffrn_reflns_Laue_measured_fraction_max 0.995
_diffrn_reflns_limit_h_max 12
_diffrn_reflns_limit_h_min -11
_diffrn_reflns_limit_k_max 45
_diffrn_reflns_limit_k_min -50
_diffrn_reflns_limit_l_max 12
_diffrn_reflns_limit_l_min -18
_diffrn_reflns_number 30836
_diffrn_reflns_point_group_measured_fraction_full 0.972
_diffrn_reflns_point_group_measured_fraction_max 0.995
_diffrn_reflns_theta_full 67.684
_diffrn_reflns_theta_max 66.601
_diffrn_reflns_theta_min 3.071
_diffrn_source 'SuperNova (Cu) X-ray Source'
_exptl_absorpt_coefficient_mu 0.460
_exptl_absorpt_correction_T_max 1.212
_exptl_absorpt_correction_T_min 0.987
_exptl_absorpt_correction_type gaussian
_exptl_absorpt_process_details
;
CrysAlisPro, Agilent Technologies,
Version 1.171.36.28 (release 01-02-2013 CrysAlis171 .NET)
(compiled Feb  1 2013,16:14:44)
Numerical absorption correction based on gaussian integration over
            a multifaceted crystal model
;
_exptl_crystal_colour 'clear colourless'
_exptl_crystal_colour_lustre clear
_exptl_crystal_colour_primary colourless
_exptl_crystal_density_diffrn 1.118
_exptl_crystal_description block
_exptl_crystal_F_000 2496
_exptl_crystal_size_max 0.3398
_exptl_crystal_size_mid 0.2307
_exptl_crystal_size_min 0.1218
_refine_diff_density_max 0.282
_refine_diff_density_min -0.282
_refine_diff_density_rms 0.050
_refine_ls_extinction_method none
_refine_ls_goodness_of_fit_ref 1.124
_refine_ls_hydrogen_treatment constr
_refine_ls_matrix_type full
_refine_ls_number_parameters 975
_refine_ls_number_reflns 12192
_refine_ls_number_restraints 1167
_refine_ls_restrained_S_all 1.080
_refine_ls_R_factor_all 0.0862
_refine_ls_R_factor_gt 0.0745
_refine_ls_shift/su_max 0.000
_refine_ls_shift/su_mean 0.000
_refine_ls_structure_factor_coef Fsqd
_refine_ls_weighting_details 'w=1/[\s^2^(Fo^2^)+(0.0380P)^2^+11.7159P] where P=(Fo^2^+2Fc^2^)/3'
_refine_ls_weighting_scheme calc
_refine_ls_wR_factor_gt 0.1817
_refine_ls_wR_factor_ref 0.1870
_reflns_Friedel_coverage 0.000
_reflns_number_gt 10029
_reflns_number_total 12192
_reflns_threshold_expression 'I > 2\s(I)'
_cod_data_source_file c4dt00647j2.cif
_cod_data_source_block 4
_cod_database_code 7032740
_nottingham_internal_coll_name LITBLA
_nottingham_internal_coll_number 12726
_nottingham_internal_coll_client TB/DLK
_nottingham_internal_coll_type custom
_nottingham_internal_coll_frame_time 10,20,80
_nottingham_internal_coll_frame_width 1
_nottingham_internal_coll_frame_method \w
_nottingham_internal_coll_user TB
_nottingham_internal_coll_date 14/08/2013
_nottingham_internal_coll_location NOTT
_nottingham_internal_process_user TB
_nottingham_internal_process_date 07/03/2012
_nottingham_internal_solution_user TB
_nottingham_internal_solution_date 20/08/2013
_nottingham_internal_refinement_user TB
_nottingham_internal_refinement_date 20/08/2013
_nottingham_internal_validation_user wl
_nottingham_internal_validation_date 11/2/2014
_nottingham_internal_archive_date 11/2/2014
_shelxl_version_number 2013-4
_chemical_oxdiff_formula 'C44 H42 Li2'
_chemical_oxdiff_usercomment 'LITBALA1 #12726 mounted in fomblin film on micromount for TB/DLK'
_shelx_space_group_comment
;
The symmetry employed for this shelxl refinement is uniquely defined
by the following loop, which should always be used as a source of
symmetry information in preference to the above space-group names.
They are only intended as comments.
;
_reflns_odcompleteness_completeness 99.47
_reflns_odcompleteness_iscentric 1
_reflns_odcompleteness_theta 66.97
_olex2_refinement_description
;
1. Fixed Uiso
 At 1.2 times of:
  All C(H) groups
 At 1.5 times of:
  All C(H,H,H) groups
2. Restrained distances
 C25-C26 \\sim C26-C27 \\sim C25A-C26A \\sim C26A-C27A
 with sigma of 0.02
 C23-C24 \\sim C23-C28 \\sim C23A-C24A \\sim C23A-C28A
 with sigma of 0.02
 C24-C25 \\sim C27-C28 \\sim C24A-C25A \\sim C27A-C28A
 with sigma of 0.02
 C25-C26 \\sim C26-C27 \\sim C25A-C26A \\sim C26A-C27A
 with sigma of 0.02
 C24-C29 \\sim C24A-C29 \\sim C28-C37 \\sim C28A-C37
 with sigma of 0.02
3. Rigid body (RIGU) restrains
 All non-hydrogen atoms
 with sigma for 1-2 distances of 0.004 and sigma for 1-3 distances of 0.004
4. Others
 Sof(C23A)=Sof(C24A)=Sof(C25A)=Sof(H25A)=Sof(C26A)=Sof(H26A)=Sof(C27A)=
 Sof(H27A)=Sof(C28A)=1-FVAR(1)
 Sof(C28)=Sof(C26)=Sof(H26)=Sof(C25)=Sof(H25)=Sof(C23)=Sof(C27)=Sof(H27)=
 Sof(C24)=FVAR(1)
 Sof(C81A)=Sof(C82A)=Sof(H82A)=Sof(C86A)=Sof(H86A)=Sof(C85A)=Sof(C84A)=
 Sof(H84A)=Sof(C83A)=Sof(C87A)=Sof(H87D)=Sof(H87E)=Sof(H87F)=Sof(C88A)=
 Sof(H88D)=Sof(H88E)=Sof(H88F)=1-FVAR(2)
 Sof(C81)=Sof(C82)=Sof(H82)=Sof(C83)=Sof(C84)=Sof(H84)=Sof(C85)=Sof(C86)=
 Sof(H86)=Sof(C87)=Sof(H87A)=Sof(H87B)=Sof(H87C)=Sof(C88)=Sof(H88A)=Sof(H88B)=
 Sof(H88C)=FVAR(2)
5.a Aromatic/amide H refined with riding coordinates:
 C3(H3), C4(H4), C5(H5), C8(H8), C10(H10), C12(H12), C16(H16), C18(H18),
 C20(H20), C30(H30), C32(H32), C34(H34), C38(H38), C40(H40), C42(H42), C47(H47),
  C48(H48), C49(H49), C52(H52), C54(H54), C56(H56), C60(H60), C62(H62),
 C64(H64), C69(H69), C70(H70), C71(H71), C74(H74), C76(H76), C78(H78), C82(H82),
  C84(H84), C86(H86), C26(H26), C25(H25), C27(H27), C25A(H25A), C26A(H26A),
 C27A(H27A), C82A(H82A), C86A(H86A), C84A(H84A)
5.b Idealised Me refined as rotating group:
 C13(H13A,H13B,H13C), C14(H14A,H14B,H14C), C21(H21A,H21B,H21C), C22(H22A,H22B,
 H22C), C35(H35A,H35B,H35C), C36(H36A,H36B,H36C), C43(H43A,H43B,H43C), C44(H44A,
 H44B,H44C), C57(H57A,H57B,H57C), C58(H58A,H58B,H58C), C65(H65A,H65B,H65C),
 C66(H66A,H66B,H66C), C79(H79A,H79B,H79C), C80(H80A,H80B,H80C), C87(H87A,H87B,
 H87C), C88(H88A,H88B,H88C), C87A(H87D,H87E,H87F), C88A(H88D,H88E,H88F)
;

loop_
_space_group_symop_operation_xyz
'x, y, z'
'-x+1/2, y+1/2, -z+1/2'
'-x, -y, -z'
'x-1/2, -y-1/2, z-1/2'

loop_
_atom_site_label
_atom_site_type_symbol
_atom_site_fract_x
_atom_site_fract_y
_atom_site_fract_z
_atom_site_U_iso_or_equiv
_atom_site_adp_type
_atom_site_occupancy
_atom_site_site_symmetry_order
_atom_site_calc_flag
_atom_site_refinement_flags_posn
_atom_site_refinement_flags_adp
_atom_site_refinement_flags_occupancy
_atom_site_disorder_assembly
_atom_site_disorder_group
C1 C -0.0160(3) 0.63373(7) 0.7848(2) 0.0309(6) Uani 1 1 d . U . . .
C2 C -0.1328(3) 0.62906(7) 0.7166(2) 0.0312(6) Uani 1 1 d . U . . .
C3 C -0.2293(3) 0.65219(8) 0.6898(2) 0.0346(7) Uani 1 1 d . U . . .
H3 H -0.3076 0.6478 0.6452 0.041 Uiso 1 1 calc R U . . .
C4 C -0.2096(3) 0.68164(8) 0.7289(2) 0.0376(7) Uani 1 1 d . U . . .
H4 H -0.2733 0.6977 0.7098 0.045 Uiso 1 1 calc R U . . .
C5 C -0.0982(3) 0.68758(8) 0.7954(2) 0.0343(7) Uani 1 1 d . U . . .
H5 H -0.0848 0.7077 0.8222 0.041 Uiso 1 1 calc R U . . .
C6 C -0.0039(3) 0.66386(7) 0.8238(2) 0.0303(6) Uani 1 1 d . U . . .
C7 C -0.1557(3) 0.59773(7) 0.6718(2) 0.0344(7) Uani 1 1 d . U . . .
C8 C -0.2756(3) 0.58212(8) 0.6538(2) 0.0413(8) Uani 1 1 d . U . . .
H8 H -0.3461 0.5918 0.6691 0.050 Uiso 1 1 calc R U . . .
C9 C -0.2940(4) 0.55283(9) 0.6141(3) 0.0492(9) Uani 1 1 d . U . . .
C10 C -0.1893(4) 0.53850(8) 0.5932(3) 0.0505(9) Uani 1 1 d . U . . .
H10 H -0.2008 0.5182 0.5668 0.061 Uiso 1 1 calc R U . . .
C11 C -0.0687(4) 0.55321(8) 0.6100(2) 0.0436(8) Uani 1 1 d . U . . .
C12 C -0.0535(3) 0.58270(8) 0.6486(2) 0.0361(7) Uani 1 1 d . U . . .
H12 H 0.0285 0.5930 0.6597 0.043 Uiso 1 1 calc R U . . .
C13 C -0.4253(4) 0.53668(10) 0.5931(3) 0.0652(12) Uani 1 1 d . U . . .
H13A H -0.4625 0.5393 0.6421 0.098 Uiso 1 1 calc R U . . .
H13B H -0.4145 0.5142 0.5831 0.098 Uiso 1 1 calc R U . . .
H13C H -0.4841 0.5461 0.5403 0.098 Uiso 1 1 calc R U . . .
C14 C 0.0436(4) 0.53840(9) 0.5840(3) 0.0583(11) Uani 1 1 d . U . . .
H14A H 0.0498 0.5479 0.5293 0.088 Uiso 1 1 calc R U . . .
H14B H 0.0284 0.5157 0.5756 0.088 Uiso 1 1 calc R U . . .
H14C H 0.1252 0.5420 0.6302 0.088 Uiso 1 1 calc R U . . .
C15 C 0.1123(3) 0.67039(7) 0.8990(2) 0.0316(6) Uani 1 1 d . U . . .
C16 C 0.1755(3) 0.69967(8) 0.9127(2) 0.0345(7) Uani 1 1 d . U . . .
H16 H 0.1438 0.7162 0.8720 0.041 Uiso 1 1 calc R U . . .
C17 C 0.2828(3) 0.70526(8) 0.9839(2) 0.0374(7) Uani 1 1 d . U . . .
C18 C 0.3332(3) 0.68062(8) 1.0420(2) 0.0394(7) Uani 1 1 d . U . . .
H18 H 0.4085 0.6841 1.0899 0.047 Uiso 1 1 calc R U . . .
C19 C 0.2741(3) 0.65122(8) 1.0303(2) 0.0357(7) Uani 1 1 d . U . . .
C20 C 0.1638(3) 0.64665(8) 0.9603(2) 0.0319(6) Uani 1 1 d . U . . .
H20 H 0.1216 0.6267 0.9537 0.038 Uiso 1 1 calc R U . . .
C21 C 0.3458(3) 0.73743(9) 0.9999(3) 0.0480(9) Uani 1 1 d . U . . .
H21A H 0.4287 0.7370 0.9851 0.072 Uiso 1 1 calc R U . . .
H21B H 0.3621 0.7431 1.0616 0.072 Uiso 1 1 calc R U . . .
H21C H 0.2875 0.7530 0.9633 0.072 Uiso 1 1 calc R U . . .
C22 C 0.3259(3) 0.62460(9) 1.0930(2) 0.0431(8) Uani 1 1 d . U . . .
H22A H 0.2556 0.6163 1.1148 0.065 Uiso 1 1 calc R U . . .
H22B H 0.3969 0.6323 1.1422 0.065 Uiso 1 1 calc R U . . .
H22C H 0.3590 0.6079 1.0627 0.065 Uiso 1 1 calc R U . . .
C28 C 0.2233(17) 0.5453(5) 0.8815(19) 0.032(4) Uani 0.54(5) 1 d D U P A 1
C29 C 0.3804(3) 0.60377(7) 0.7695(2) 0.0297(6) Uani 1 1 d D U . . .
C30 C 0.4191(3) 0.63164(7) 0.8162(2) 0.0323(6) Uani 1 1 d . U . . .
H30 H 0.4261 0.6322 0.8768 0.039 Uiso 1 1 calc R U . . .
C31 C 0.4478(3) 0.65862(8) 0.7755(2) 0.0392(7) Uani 1 1 d . U . . .
C32 C 0.4347(3) 0.65730(9) 0.6865(3) 0.0454(8) Uani 1 1 d . U . . .
H32 H 0.4552 0.6754 0.6582 0.054 Uiso 1 1 calc R U . . .
C33 C 0.3926(3) 0.63039(9) 0.6378(2) 0.0449(8) Uani 1 1 d . U . . .
C34 C 0.3672(3) 0.60354(8) 0.6800(2) 0.0383(7) Uani 1 1 d . U . . .
H34 H 0.3404 0.5848 0.6475 0.046 Uiso 1 1 calc R U . . .
C35 C 0.4992(4) 0.68758(9) 0.8283(3) 0.0551(10) Uani 1 1 d . U . . .
H35A H 0.4524 0.6907 0.8722 0.083 Uiso 1 1 calc R U . . .
H35B H 0.4860 0.7059 0.7895 0.083 Uiso 1 1 calc R U . . .
H35C H 0.5926 0.6850 0.8575 0.083 Uiso 1 1 calc R U . . .
C36 C 0.3751(5) 0.62986(13) 0.5406(3) 0.0730(14) Uani 1 1 d . U . . .
H36A H 0.4219 0.6118 0.5260 0.110 Uiso 1 1 calc R U . . .
H36B H 0.4099 0.6493 0.5232 0.110 Uiso 1 1 calc R U . . .
H36C H 0.2819 0.6281 0.5094 0.110 Uiso 1 1 calc R U . . .
C37 C 0.1073(3) 0.54155(7) 0.9170(2) 0.0313(6) Uani 1 1 d D U . . .
C38 C -0.0016(3) 0.52733(8) 0.8621(2) 0.0346(7) Uani 1 1 d . U . . .
H38 H 0.0012 0.5202 0.8063 0.041 Uiso 1 1 calc R U . . .
C39 C -0.1160(3) 0.52321(8) 0.8868(2) 0.0354(7) Uani 1 1 d . U . . .
C40 C -0.1178(3) 0.53427(7) 0.9680(2) 0.0354(7) Uani 1 1 d . U . . .
H40 H -0.1946 0.5315 0.9859 0.043 Uiso 1 1 calc R U . . .
C41 C -0.0119(3) 0.54915(8) 1.0237(2) 0.0390(7) Uani 1 1 d . U . . .
C42 C 0.1012(3) 0.55267(8) 0.9978(2) 0.0383(7) Uani 1 1 d . U . . .
H42 H 0.1752 0.5628 1.0358 0.046 Uiso 1 1 calc R U . . .
C43 C -0.2318(3) 0.50680(10) 0.8270(3) 0.0541(10) Uani 1 1 d . U . . .
H43A H -0.2881 0.5223 0.7885 0.081 Uiso 1 1 calc R U . . .
H43B H -0.2811 0.4961 0.8619 0.081 Uiso 1 1 calc R U . . .
H43C H -0.2019 0.4913 0.7916 0.081 Uiso 1 1 calc R U . . .
C44 C -0.0151(4) 0.56146(11) 1.1122(3) 0.0592(11) Uani 1 1 d . U . . .
H44A H -0.0447 0.5834 1.1065 0.089 Uiso 1 1 calc R U . . .
H44B H 0.0727 0.5603 1.1533 0.089 Uiso 1 1 calc R U . . .
H44C H -0.0752 0.5487 1.1342 0.089 Uiso 1 1 calc R U . . .
C45 C 0.8436(3) 0.67545(8) 0.2541(2) 0.0342(7) Uani 1 1 d . U . . .
C46 C 0.7512(3) 0.67630(8) 0.1707(2) 0.0381(7) Uani 1 1 d . U . . .
C47 C 0.6869(3) 0.70371(9) 0.1339(3) 0.0457(8) Uani 1 1 d . U . . .
H47 H 0.6258 0.7030 0.0774 0.055 Uiso 1 1 calc R U . . .
C48 C 0.7119(3) 0.73185(9) 0.1790(3) 0.0460(9) Uani 1 1 d . U . . .
H48 H 0.6653 0.7504 0.1551 0.055 Uiso 1 1 calc R U . . .
C49 C 0.8055(3) 0.73277(8) 0.2594(2) 0.0415(8) Uani 1 1 d . U . . .
H49 H 0.8259 0.7521 0.2901 0.050 Uiso 1 1 calc R U . . .
C50 C 0.8700(3) 0.70514(8) 0.2954(2) 0.0360(7) Uani 1 1 d . U . . .
C51 C 0.7226(3) 0.64678(8) 0.1180(2) 0.0388(7) Uani 1 1 d . U . . .
C52 C 0.6720(3) 0.62022(8) 0.1490(2) 0.0398(7) Uani 1 1 d . U . . .
H52 H 0.6592 0.6207 0.2055 0.048 Uiso 1 1 calc R U . . .
C53 C 0.6400(3) 0.59301(8) 0.0985(2) 0.0417(8) Uani 1 1 d . U . . .
C54 C 0.6642(3) 0.59229(9) 0.0173(3) 0.0434(8) Uani 1 1 d . U . . .
H54 H 0.6424 0.5739 -0.0178 0.052 Uiso 1 1 calc R U . . .
C55 C 0.7197(3) 0.61781(9) -0.0137(2) 0.0426(8) Uani 1 1 d . U . . .
C56 C 0.7466(3) 0.64479(9) 0.0364(2) 0.0411(8) Uani 1 1 d . U . . .
H56 H 0.7823 0.6625 0.0149 0.049 Uiso 1 1 calc R U . . .
C57 C 0.5807(4) 0.56477(9) 0.1301(3) 0.0527(10) Uani 1 1 d . U . . .
H57A H 0.6475 0.5485 0.1501 0.079 Uiso 1 1 calc R U . . .
H57B H 0.5092 0.5565 0.0821 0.079 Uiso 1 1 calc R U . . .
H57C H 0.5467 0.5710 0.1785 0.079 Uiso 1 1 calc R U . . .
C58 C 0.7516(4) 0.61552(10) -0.1001(3) 0.0515(9) Uani 1 1 d . U . . .
H58A H 0.7495 0.6366 -0.1255 0.077 Uiso 1 1 calc R U . . .
H58B H 0.6870 0.6021 -0.1402 0.077 Uiso 1 1 calc R U . . .
H58C H 0.8388 0.6064 -0.0904 0.077 Uiso 1 1 calc R U . . .
C59 C 0.9770(3) 0.70719(7) 0.3793(2) 0.0322(7) Uani 1 1 d . U . . .
C60 C 1.0862(3) 0.72645(7) 0.3862(2) 0.0339(7) Uani 1 1 d . U . . .
H60 H 1.0885 0.7396 0.3384 0.041 Uiso 1 1 calc R U . . .
C61 C 1.1903(3) 0.72671(8) 0.4610(2) 0.0361(7) Uani 1 1 d . U . . .
C62 C 1.1858(3) 0.70754(8) 0.5307(2) 0.0373(7) Uani 1 1 d . U . . .
H62 H 1.2575 0.7075 0.5822 0.045 Uiso 1 1 calc R U . . .
C63 C 1.0780(3) 0.68837(8) 0.5268(2) 0.0362(7) Uani 1 1 d . U . . .
C64 C 0.9759(3) 0.68824(8) 0.4506(2) 0.0352(7) Uani 1 1 d . U . . .
H64 H 0.9030 0.6749 0.4467 0.042 Uiso 1 1 calc R U . . .
C65 C 1.3074(4) 0.74749(9) 0.4671(3) 0.0501(9) Uani 1 1 d . U . . .
H65A H 1.3065 0.7545 0.4084 0.075 Uiso 1 1 calc R U . . .
H65B H 1.3876 0.7356 0.4933 0.075 Uiso 1 1 calc R U . . .
H65C H 1.3040 0.7659 0.5035 0.075 Uiso 1 1 calc R U . . .
C66 C 1.0727(4) 0.66871(10) 0.6046(2) 0.0497(9) Uani 1 1 d . U . . .
H66A H 1.0054 0.6771 0.6292 0.075 Uiso 1 1 calc R U . . .
H66B H 1.1577 0.6694 0.6490 0.075 Uiso 1 1 calc R U . . .
H66C H 1.0517 0.6469 0.5860 0.075 Uiso 1 1 calc R U . . .
C67 C 1.0892(3) 0.61275(7) 0.3159(2) 0.0319(6) Uani 1 1 d . U . . .
C68 C 1.2140(3) 0.61722(7) 0.30263(19) 0.0306(6) Uani 1 1 d . U . . .
C69 C 1.3060(3) 0.59309(8) 0.3155(2) 0.0351(7) Uani 1 1 d . U . . .
H69 H 1.3888 0.5971 0.3068 0.042 Uiso 1 1 calc R U . . .
C70 C 1.2780(3) 0.56350(8) 0.3409(2) 0.0391(7) Uani 1 1 d . U . . .
H70 H 1.3406 0.5471 0.3486 0.047 Uiso 1 1 calc R U . . .
C71 C 1.1575(3) 0.55788(8) 0.3549(2) 0.0399(8) Uani 1 1 d . U . . .
H71 H 1.1374 0.5376 0.3727 0.048 Uiso 1 1 calc R U . . .
C72 C 1.0659(3) 0.58225(8) 0.3428(2) 0.0348(7) Uani 1 1 d . U . . .
C73 C 1.2480(3) 0.64937(7) 0.2787(2) 0.0305(6) Uani 1 1 d . U . . .
C74 C 1.3691(3) 0.66301(8) 0.3189(2) 0.0334(7) Uani 1 1 d . U . . .
H74 H 1.4329 0.6510 0.3602 0.040 Uiso 1 1 calc R U . . .
C75 C 1.3991(3) 0.69350(8) 0.3003(2) 0.0364(7) Uani 1 1 d . U . . .
C76 C 1.3048(3) 0.71102(8) 0.2403(2) 0.0372(7) Uani 1 1 d . U . . .
H76 H 1.3237 0.7321 0.2279 0.045 Uiso 1 1 calc R U . . .
C77 C 1.1837(3) 0.69829(8) 0.1982(2) 0.0356(7) Uani 1 1 d . U . . .
C78 C 1.1572(3) 0.66747(8) 0.2162(2) 0.0334(7) Uani 1 1 d . U . . .
H78 H 1.0757 0.6584 0.1856 0.040 Uiso 1 1 calc R U . . .
C79 C 1.5315(3) 0.70735(9) 0.3442(3) 0.0487(9) Uani 1 1 d . U . . .
H79A H 1.5592 0.7010 0.4058 0.073 Uiso 1 1 calc R U . . .
H79B H 1.5266 0.7304 0.3402 0.073 Uiso 1 1 calc R U . . .
H79C H 1.5948 0.6997 0.3150 0.073 Uiso 1 1 calc R U . . .
C80 C 1.0823(3) 0.71702(9) 0.1316(2) 0.0471(9) Uani 1 1 d . U . . .
H80A H 1.0689 0.7076 0.0736 0.071 Uiso 1 1 calc R U . . .
H80B H 1.1123 0.7388 0.1309 0.071 Uiso 1 1 calc R U . . .
H80C H 0.9999 0.7168 0.1470 0.071 Uiso 1 1 calc R U . . .
C81 C 0.934(2) 0.5740(6) 0.3509(18) 0.036(3) Uani 0.49(5) 1 d . U P B 1
C82 C 0.8696(18) 0.5456(5) 0.3258(15) 0.034(3) Uani 0.49(5) 1 d . U P B 1
H82 H 0.9091 0.5297 0.3001 0.041 Uiso 0.49(5) 1 calc R U P B 1
C83 C 0.7498(14) 0.5403(5) 0.3379(13) 0.039(3) Uani 0.49(5) 1 d . U P B 1
C84 C 0.6905(15) 0.5636(6) 0.3735(13) 0.041(3) Uani 0.49(5) 1 d . U P B 1
H84 H 0.6055 0.5600 0.3790 0.049 Uiso 0.49(5) 1 calc R U P B 1
C85 C 0.7512(18) 0.5919(6) 0.4014(13) 0.039(3) Uani 0.49(5) 1 d . U P B 1
C86 C 0.877(2) 0.5964(6) 0.3900(16) 0.035(3) Uani 0.49(5) 1 d . U P B 1
H86 H 0.9228 0.6154 0.4100 0.043 Uiso 0.49(5) 1 calc R U P B 1
C87 C 0.6781(13) 0.5094(5) 0.3105(16) 0.051(4) Uani 0.49(5) 1 d . U P B 1
H87A H 0.7157 0.4984 0.2693 0.077 Uiso 0.49(5) 1 calc R U P B 1
H87B H 0.5855 0.5136 0.2824 0.077 Uiso 0.49(5) 1 calc R U P B 1
H87C H 0.6870 0.4962 0.3622 0.077 Uiso 0.49(5) 1 calc R U P B 1
C88 C 0.6910(17) 0.6177(6) 0.4401(12) 0.043(3) Uani 0.49(5) 1 d . U P B 1
H88A H 0.6734 0.6358 0.4003 0.065 Uiso 0.49(5) 1 calc R U P B 1
H88B H 0.7511 0.6240 0.4963 0.065 Uiso 0.49(5) 1 calc R U P B 1
H88C H 0.6090 0.6103 0.4490 0.065 Uiso 0.49(5) 1 calc R U P B 1
Li1 Li 0.1912(5) 0.62318(13) 0.8283(4) 0.0369(11) Uani 1 1 d . U . . .
Li2 Li 0.0332(5) 0.58413(13) 0.8074(4) 0.0381(12) Uani 1 1 d . U . . .
Li3 Li 1.0439(5) 0.66182(13) 0.3238(4) 0.0364(11) Uani 1 1 d . U . . .
Li4 Li 0.8833(5) 0.62537(14) 0.2610(4) 0.0414(13) Uani 1 1 d . U . . .
C26 C 0.420(2) 0.5234(3) 0.861(2) 0.058(5) Uani 0.54(5) 1 d D U P A 1
H26 H 0.4817 0.5067 0.8690 0.069 Uiso 0.54(5) 1 calc R U P A 1
C25 C 0.4388(16) 0.5506(3) 0.8193(16) 0.034(3) Uani 0.54(5) 1 d D U P A 1
H25 H 0.5102 0.5527 0.7954 0.041 Uiso 0.54(5) 1 calc R U P A 1
C23 C 0.238(2) 0.5745(5) 0.8442(19) 0.033(4) Uani 0.54(5) 1 d D U P A 1
C27 C 0.311(2) 0.5206(4) 0.891(2) 0.051(4) Uani 0.54(5) 1 d D U P A 1
H27 H 0.2958 0.5017 0.9187 0.061 Uiso 0.54(5) 1 calc R U P A 1
C24 C 0.3499(16) 0.5749(4) 0.8132(16) 0.027(2) Uani 0.54(5) 1 d D U P A 1
C23A C 0.246(2) 0.5726(5) 0.8437(18) 0.024(3) Uani 0.46(5) 1 d D U P A 2
C24A C 0.365(2) 0.5749(4) 0.8204(19) 0.030(3) Uani 0.46(5) 1 d D U P A 2
C25A C 0.4596(19) 0.5521(3) 0.8480(17) 0.033(3) Uani 0.46(5) 1 d D U P A 2
H25A H 0.5381 0.5539 0.8317 0.040 Uiso 0.46(5) 1 calc R U P A 2
C26A C 0.4449(13) 0.5268(4) 0.8981(18) 0.045(4) Uani 0.46(5) 1 d D U P A 2
H26A H 0.5117 0.5114 0.9151 0.054 Uiso 0.46(5) 1 calc R U P A 2
C27A C 0.3322(12) 0.5239(4) 0.9234(16) 0.037(3) Uani 0.46(5) 1 d D U P A 2
H27A H 0.3216 0.5069 0.9593 0.044 Uiso 0.46(5) 1 calc R U P A 2
C28A C 0.2346(18) 0.5464(6) 0.896(2) 0.025(3) Uani 0.46(5) 1 d D U P A 2
C81A C 0.939(2) 0.5779(5) 0.3673(17) 0.032(3) Uani 0.51(5) 1 d . U P B 2
C82A C 0.8670(19) 0.5505(5) 0.3470(17) 0.043(4) Uani 0.51(5) 1 d . U P B 2
H82A H 0.9009 0.5336 0.3211 0.051 Uiso 0.51(5) 1 calc R U P B 2
C86A C 0.8845(17) 0.6028(5) 0.4050(15) 0.030(3) Uani 0.51(5) 1 d . U P B 2
H86A H 0.9324 0.6218 0.4209 0.036 Uiso 0.51(5) 1 calc R U P B 2
C85A C 0.7626(14) 0.5999(5) 0.4189(13) 0.036(3) Uani 0.51(5) 1 d . U P B 2
C84A C 0.6940(13) 0.5722(5) 0.3976(15) 0.042(3) Uani 0.51(5) 1 d . U P B 2
H84A H 0.6102 0.5705 0.4068 0.050 Uiso 0.51(5) 1 calc R U P B 2
C83A C 0.7435(15) 0.5467(4) 0.3634(17) 0.046(3) Uani 0.51(5) 1 d . U P B 2
C87A C 0.6702(15) 0.5164(4) 0.344(2) 0.063(4) Uani 0.51(5) 1 d . U P B 2
H87D H 0.7099 0.5030 0.3084 0.095 Uiso 0.51(5) 1 calc R U P B 2
H87E H 0.5791 0.5206 0.3117 0.095 Uiso 0.51(5) 1 calc R U P B 2
H87F H 0.6737 0.5056 0.3988 0.095 Uiso 0.51(5) 1 calc R U P B 2
C88A C 0.7068(15) 0.6275(5) 0.4584(14) 0.041(3) Uani 0.51(5) 1 d . U P B 2
H88D H 0.7724 0.6350 0.5109 0.062 Uiso 0.51(5) 1 calc R U P B 2
H88E H 0.6289 0.6205 0.4740 0.062 Uiso 0.51(5) 1 calc R U P B 2
H88F H 0.6832 0.6446 0.4156 0.062 Uiso 0.51(5) 1 calc R U P B 2

loop_
_atom_site_aniso_label
_atom_site_aniso_U_11
_atom_site_aniso_U_22
_atom_site_aniso_U_33
_atom_site_aniso_U_23
_atom_site_aniso_U_13
_atom_site_aniso_U_12
C1 0.0215(14) 0.0363(15) 0.0367(16) 0.0048(12) 0.0111(12) 0.0006(11)
C2 0.0219(14) 0.0375(16) 0.0351(16) 0.0033(12) 0.0095(12) 0.0001(11)
C3 0.0193(14) 0.0442(17) 0.0382(17) 0.0009(13) 0.0048(13) 0.0020(12)
C4 0.0234(15) 0.0430(18) 0.0452(18) 0.0018(14) 0.0076(14) 0.0082(12)
C5 0.0267(15) 0.0381(17) 0.0379(17) -0.0003(13) 0.0089(13) 0.0035(12)
C6 0.0188(13) 0.0392(16) 0.0337(16) 0.0042(12) 0.0087(12) 0.0005(11)
C7 0.0281(15) 0.0361(16) 0.0365(17) 0.0041(13) 0.0050(13) 0.0007(12)
C8 0.0314(17) 0.0416(18) 0.048(2) 0.0035(15) 0.0075(15) -0.0022(13)
C9 0.043(2) 0.0398(18) 0.058(2) 0.0036(16) 0.0036(17) -0.0065(15)
C10 0.057(2) 0.0336(18) 0.053(2) -0.0014(16) 0.0031(18) -0.0019(15)
C11 0.0463(19) 0.0343(17) 0.047(2) 0.0036(14) 0.0084(16) 0.0074(14)
C12 0.0301(16) 0.0376(16) 0.0385(17) 0.0051(13) 0.0063(13) 0.0030(12)
C13 0.052(2) 0.056(2) 0.077(3) -0.003(2) 0.002(2) -0.0191(19)
C14 0.064(3) 0.045(2) 0.067(3) -0.0019(19) 0.021(2) 0.0168(18)
C15 0.0235(14) 0.0409(16) 0.0323(15) 0.0019(12) 0.0111(12) 0.0010(11)
C16 0.0261(15) 0.0439(17) 0.0344(16) 0.0019(13) 0.0103(13) -0.0019(12)
C17 0.0267(15) 0.0504(19) 0.0368(17) -0.0025(14) 0.0119(13) -0.0059(13)
C18 0.0266(16) 0.057(2) 0.0347(17) 0.0003(14) 0.0085(14) -0.0037(13)
C19 0.0249(15) 0.0510(18) 0.0331(16) 0.0032(13) 0.0113(13) 0.0018(13)
C20 0.0209(14) 0.0414(17) 0.0332(15) 0.0025(13) 0.0074(12) -0.0002(12)
C21 0.0366(19) 0.056(2) 0.047(2) -0.0015(17) 0.0050(16) -0.0129(16)
C22 0.0276(17) 0.060(2) 0.0386(18) 0.0070(16) 0.0044(14) 0.0026(15)
C28 0.026(4) 0.035(4) 0.035(9) -0.003(4) 0.008(5) 0.000(3)
C29 0.0178(13) 0.0393(15) 0.0326(15) 0.0015(12) 0.0082(12) 0.0031(11)
C30 0.0229(15) 0.0399(16) 0.0333(16) 0.0022(12) 0.0070(12) 0.0017(12)
C31 0.0233(15) 0.0384(17) 0.057(2) 0.0084(14) 0.0141(15) 0.0039(12)
C32 0.0328(18) 0.052(2) 0.059(2) 0.0211(16) 0.0255(16) 0.0116(14)
C33 0.0324(18) 0.068(2) 0.0386(18) 0.0158(16) 0.0170(15) 0.0169(15)
C34 0.0275(16) 0.0538(19) 0.0338(16) -0.0014(14) 0.0094(13) 0.0069(13)
C35 0.043(2) 0.0404(19) 0.082(3) 0.0028(19) 0.018(2) -0.0029(16)
C36 0.077(3) 0.108(4) 0.044(2) 0.023(2) 0.031(2) 0.031(3)
C37 0.0286(15) 0.0296(15) 0.0377(16) 0.0050(12) 0.0125(13) 0.0042(11)
C38 0.0316(16) 0.0418(17) 0.0323(16) 0.0010(13) 0.0124(13) 0.0061(12)
C39 0.0251(15) 0.0381(17) 0.0429(18) 0.0019(14) 0.0093(13) 0.0053(12)
C40 0.0286(15) 0.0392(17) 0.0424(17) 0.0089(13) 0.0164(13) 0.0086(12)
C41 0.0359(17) 0.049(2) 0.0341(17) 0.0020(14) 0.0136(14) 0.0095(14)
C42 0.0312(16) 0.0453(19) 0.0387(17) -0.0049(14) 0.0104(14) 0.0010(13)
C43 0.0285(18) 0.067(3) 0.067(3) -0.016(2) 0.0135(17) 0.0002(16)
C44 0.048(2) 0.091(3) 0.041(2) -0.010(2) 0.0175(18) 0.015(2)
C45 0.0171(13) 0.0467(17) 0.0390(17) 0.0136(13) 0.0082(12) -0.0009(12)
C46 0.0206(14) 0.0504(18) 0.0428(18) 0.0157(14) 0.0082(13) -0.0026(12)
C47 0.0253(16) 0.055(2) 0.053(2) 0.0217(16) 0.0060(15) -0.0009(14)
C48 0.0248(16) 0.051(2) 0.059(2) 0.0242(16) 0.0073(15) 0.0035(14)
C49 0.0258(16) 0.0438(18) 0.055(2) 0.0146(15) 0.0119(15) 0.0011(13)
C50 0.0222(14) 0.0438(17) 0.0450(18) 0.0124(14) 0.0147(13) 0.0021(12)
C51 0.0186(15) 0.0511(18) 0.0419(17) 0.0161(14) 0.0011(13) 0.0003(12)
C52 0.0226(15) 0.0523(19) 0.0423(18) 0.0156(15) 0.0057(14) 0.0029(13)
C53 0.0234(16) 0.0465(19) 0.053(2) 0.0150(15) 0.0079(15) 0.0056(13)
C54 0.0257(16) 0.050(2) 0.053(2) 0.0110(16) 0.0085(15) 0.0088(14)
C55 0.0220(16) 0.056(2) 0.0456(19) 0.0127(15) 0.0027(14) 0.0050(14)
C56 0.0244(16) 0.053(2) 0.0439(18) 0.0180(15) 0.0065(14) -0.0017(13)
C57 0.046(2) 0.046(2) 0.070(3) 0.0185(18) 0.023(2) 0.0065(16)
C58 0.038(2) 0.066(2) 0.053(2) 0.0122(18) 0.0177(17) 0.0053(17)
C59 0.0234(14) 0.0370(16) 0.0378(16) 0.0053(13) 0.0112(12) 0.0051(11)
C60 0.0283(15) 0.0384(17) 0.0376(17) 0.0024(13) 0.0136(13) 0.0011(12)
C61 0.0282(16) 0.0438(18) 0.0384(17) -0.0069(14) 0.0128(13) -0.0015(13)
C62 0.0279(16) 0.0497(19) 0.0342(17) -0.0049(14) 0.0086(13) 0.0040(13)
C63 0.0297(16) 0.0445(18) 0.0362(17) 0.0043(14) 0.0124(13) 0.0087(13)
C64 0.0242(15) 0.0394(17) 0.0443(18) 0.0075(14) 0.0134(13) 0.0032(12)
C65 0.0374(19) 0.063(2) 0.050(2) -0.0081(18) 0.0131(17) -0.0151(17)
C66 0.042(2) 0.064(2) 0.046(2) 0.0137(18) 0.0166(17) 0.0056(17)
C67 0.0192(14) 0.0396(16) 0.0330(16) 0.0037(12) 0.0014(12) -0.0013(11)
C68 0.0222(14) 0.0402(16) 0.0265(15) 0.0008(12) 0.0024(12) -0.0005(11)
C69 0.0253(15) 0.0416(17) 0.0367(17) 0.0013(13) 0.0061(13) 0.0019(12)
C70 0.0286(16) 0.0395(17) 0.0461(19) 0.0017(14) 0.0057(14) 0.0062(13)
C71 0.0327(17) 0.0372(17) 0.0458(19) 0.0076(14) 0.0048(14) -0.0010(13)
C72 0.0215(14) 0.0422(17) 0.0353(17) 0.0059(13) -0.0004(12) -0.0022(12)
C73 0.0220(14) 0.0402(16) 0.0300(15) 0.0005(12) 0.0085(12) 0.0017(11)
C74 0.0223(14) 0.0413(17) 0.0364(17) 0.0012(13) 0.0080(13) 0.0017(12)
C75 0.0291(16) 0.0423(17) 0.0414(18) -0.0003(14) 0.0155(14) -0.0020(12)
C76 0.0347(16) 0.0394(17) 0.0421(18) 0.0061(14) 0.0182(14) -0.0006(13)
C77 0.0288(16) 0.0473(18) 0.0327(16) 0.0082(13) 0.0120(13) 0.0054(13)
C78 0.0237(15) 0.0455(17) 0.0318(16) 0.0032(13) 0.0093(12) 0.0002(12)
C79 0.0323(18) 0.050(2) 0.062(2) -0.0001(18) 0.0109(17) -0.0091(15)
C80 0.0372(19) 0.058(2) 0.048(2) 0.0205(17) 0.0144(16) 0.0075(16)
C81 0.029(4) 0.042(6) 0.034(8) 0.007(4) 0.004(4) -0.005(3)
C82 0.022(4) 0.041(6) 0.032(7) 0.009(4) -0.004(4) -0.006(4)
C83 0.023(4) 0.046(6) 0.041(7) 0.012(4) 0.000(4) -0.005(3)
C84 0.025(4) 0.047(7) 0.051(6) 0.012(5) 0.010(4) -0.008(4)
C85 0.028(5) 0.047(7) 0.039(6) 0.014(5) 0.006(4) -0.004(4)
C86 0.026(4) 0.040(7) 0.038(7) 0.005(5) 0.004(4) -0.010(4)
C87 0.023(4) 0.048(6) 0.070(9) 0.012(5) -0.006(5) -0.014(4)
C88 0.025(5) 0.058(8) 0.044(6) 0.008(5) 0.006(4) -0.004(5)
Li1 0.028(2) 0.039(2) 0.046(3) 0.004(2) 0.014(2) 0.0019(18)
Li2 0.025(2) 0.041(3) 0.046(3) 0.007(2) 0.007(2) 0.0009(18)
Li3 0.026(2) 0.043(3) 0.041(3) 0.005(2) 0.012(2) 0.0022(19)
Li4 0.025(2) 0.047(3) 0.047(3) 0.014(2) 0.001(2) -0.002(2)
C26 0.052(7) 0.045(5) 0.090(13) 0.022(6) 0.045(8) 0.023(4)
C25 0.021(5) 0.043(4) 0.041(8) 0.006(4) 0.012(5) 0.005(3)
C23 0.019(4) 0.040(5) 0.039(8) 0.001(4) 0.009(4) 0.001(3)
C27 0.054(6) 0.040(4) 0.070(11) 0.017(6) 0.037(7) 0.013(4)
C24 0.008(3) 0.036(4) 0.032(5) -0.002(3) -0.002(3) -0.001(2)
C23A 0.025(5) 0.031(4) 0.017(6) -0.003(4) 0.007(5) 0.005(3)
C24A 0.031(6) 0.035(4) 0.027(7) -0.005(4) 0.013(6) -0.001(4)
C25A 0.028(5) 0.036(4) 0.037(8) -0.001(4) 0.009(5) 0.000(3)
C26A 0.027(4) 0.045(5) 0.064(9) 0.018(6) 0.015(5) 0.009(3)
C27A 0.022(4) 0.043(5) 0.044(8) 0.012(5) 0.007(4) 0.004(3)
C28A 0.019(4) 0.034(4) 0.018(6) -0.001(4) 0.001(4) -0.001(3)
C81A 0.023(4) 0.034(5) 0.033(7) 0.010(4) -0.003(4) -0.001(3)
C82A 0.034(4) 0.037(5) 0.051(10) 0.006(5) 0.002(5) -0.001(3)
C86A 0.013(3) 0.036(6) 0.036(7) 0.010(4) 0.000(4) 0.000(3)
C85A 0.016(4) 0.043(6) 0.043(6) 0.013(4) -0.001(4) -0.001(4)
C84A 0.022(4) 0.042(6) 0.055(7) 0.013(4) 0.000(4) -0.003(4)
C83A 0.030(4) 0.043(6) 0.059(8) 0.013(5) 0.003(5) -0.002(3)
C87A 0.045(5) 0.048(6) 0.091(12) 0.005(6) 0.010(7) -0.010(4)
C88A 0.016(4) 0.050(7) 0.060(7) 0.008(5) 0.012(5) -0.001(4)

loop_
_atom_type_symbol
_atom_type_description
_atom_type_scat_dispersion_real
_atom_type_scat_dispersion_imag
_atom_type_scat_source
C C 0.0181 0.0091 'International Tables Vol C Tables 4.2.6.8 and 6.1.1.4'
H H 0.0000 0.0000 'International Tables Vol C Tables 4.2.6.8 and 6.1.1.4'
Li Li 0.0008 0.0003 'International Tables Vol C Tables 4.2.6.8 and 6.1.1.4'

loop_
_exptl_crystal_face_index_h
_exptl_crystal_face_index_k
_exptl_crystal_face_index_l
_exptl_crystal_face_perp_dist
_exptl_oxdiff_crystal_face_indexfrac_h
_exptl_oxdiff_crystal_face_indexfrac_k
_exptl_oxdiff_crystal_face_indexfrac_l
_exptl_oxdiff_crystal_face_x
_exptl_oxdiff_crystal_face_y
_exptl_oxdiff_crystal_face_z
-6 9 0 0.0928 -6.0052 9.0052 0.0034 0.1992 0.8741 -0.3439
7 -7 -3 0.1051 7.0060 -6.9906 -2.9984 -0.1929 -0.7985 0.6394
6 0 -8 0.1060 6.0049 0.0361 -7.9885 -0.0842 -0.2913 0.9777
4 5 -10 0.1342 4.0031 5.0482 -9.9837 0.0182 0.1403 1.0205
1 27 2 0.0596 0.9984 26.9794 2.0023 -0.9468 0.3758 0.0227
-2 -27 1 0.0426 -1.9993 -26.9946 0.9931 0.8829 -0.4080 -0.3101
1 -23 -6 0.0777 1.0029 -22.9613 -5.9955 0.8660 -0.3216 0.4189
-5 -3 9 0.1967 -5.0040 -3.0420 8.9860 0.0473 0.0647 -1.0011
1 -10 9 0.1103 1.0011 -10.0479 8.9830 -0.2094 -0.7660 -0.6492
-1 20 7 0.1209 -1.0027 19.9567 6.9932 -0.8264 0.2081 -0.5057
5 14 -7 0.1159 5.0030 14.0276 -6.9869 -0.4574 0.0771 0.8960
5 2 -9 0.1025 5.0040 2.0423 -8.9862 -0.0186 -0.0864 0.9971
-5 -14 -2 0.0836 -5.0025 -13.9781 -1.9985 0.8782 0.3588 -0.2238

loop_
_geom_angle_atom_site_label_1
_geom_angle_atom_site_label_2
_geom_angle_atom_site_label_3
_geom_angle
C2 C1 Li1 144.3(3)
C2 C1 Li2 96.3(3)
C6 C1 C2 114.6(3)
C6 C1 Li1 95.1(2)
C6 C1 Li2 144.7(3)
Li1 C1 Li2 64.6(2)
C1 C2 C7 118.7(3)
C1 C2 Li2 52.6(2)
C3 C2 C1 123.1(3)
C3 C2 C7 118.2(3)
C3 C2 Li2 164.8(3)
C7 C2 Li2 67.9(2)
C2 C3 H3 120.3
C4 C3 C2 119.5(3)
C4 C3 H3 120.3
C3 C4 H4 120.0
C5 C4 C3 120.0(3)
C5 C4 H4 120.0
C4 C5 H5 120.0
C4 C5 C6 120.1(3)
C6 C5 H5 120.0
C1 C6 C15 118.4(3)
C1 C6 Li1 53.4(2)
C5 C6 C1 122.7(3)
C5 C6 C15 118.9(3)
C5 C6 Li1 161.3(3)
C15 C6 Li1 68.7(2)
C2 C7 Li2 79.4(2)
C8 C7 C2 122.4(3)
C8 C7 C12 117.8(3)
C8 C7 Li2 121.4(3)
C12 C7 C2 119.8(3)
C12 C7 Li2 68.6(2)
C7 C8 H8 119.2
C9 C8 C7 121.5(3)
C9 C8 H8 119.2
C8 C9 C10 118.9(3)
C8 C9 C13 120.8(4)
C10 C9 C13 120.4(4)
C9 C10 H10 119.3
C11 C10 C9 121.4(3)
C11 C10 H10 119.3
C10 C11 C14 121.6(3)
C12 C11 C10 118.5(3)
C12 C11 C14 119.8(3)
C7 C12 H12 119.1
C11 C12 C7 121.8(3)
C11 C12 H12 119.1
C9 C13 H13A 109.5
C9 C13 H13B 109.5
C9 C13 H13C 109.5
H13A C13 H13B 109.5
H13A C13 H13C 109.5
H13B C13 H13C 109.5
C11 C14 H14A 109.5
C11 C14 H14B 109.5
C11 C14 H14C 109.5
H14A C14 H14B 109.5
H14A C14 H14C 109.5
H14B C14 H14C 109.5
C6 C15 Li1 78.6(2)
C16 C15 C6 123.1(3)
C16 C15 C20 116.9(3)
C16 C15 Li1 124.0(2)
C20 C15 C6 120.0(3)
C20 C15 Li1 68.4(2)
C15 C16 H16 119.0
C17 C16 C15 122.0(3)
C17 C16 H16 119.0
C16 C17 C18 119.1(3)
C16 C17 C21 121.2(3)
C18 C17 C21 119.7(3)
C17 C18 H18 119.7
C19 C18 C17 120.6(3)
C19 C18 H18 119.7
C18 C19 C22 121.3(3)
C20 C19 C18 118.9(3)
C20 C19 C22 119.8(3)
C15 C20 H20 118.8
C19 C20 C15 122.3(3)
C19 C20 H20 118.8
C17 C21 H21A 109.5
C17 C21 H21B 109.5
C17 C21 H21C 109.5
H21A C21 H21B 109.5
H21A C21 H21C 109.5
H21B C21 H21C 109.5
C19 C22 H22A 109.5
C19 C22 H22B 109.5
C19 C22 H22C 109.5
H22A C22 H22B 109.5
H22A C22 H22C 109.5
H22B C22 H22C 109.5
C37 C28 Li2 67.8(6)
C23 C28 C37 117.0(11)
C23 C28 Li2 54.4(9)
C27 C28 C37 118.6(11)
C27 C28 Li2 160(2)
C27 C28 C23 124.4(12)
C30 C29 Li1 71.4(2)
C30 C29 C24 121.2(11)
C30 C29 C24A 117.5(13)
C34 C29 C30 118.7(3)
C34 C29 Li1 120.8(2)
C34 C29 C24 120.1(11)
C34 C29 C24A 123.6(12)
C24 C29 Li1 78.2(6)
C24A C29 Li1 81.1(7)
C29 C30 H30 119.4
C31 C30 C29 121.3(3)
C31 C30 H30 119.4
C30 C31 C35 120.3(3)
C32 C31 C30 118.2(3)
C32 C31 C35 121.4(3)
C31 C32 H32 119.0
C33 C32 C31 122.0(3)
C33 C32 H32 119.0
C32 C33 C34 118.8(3)
C32 C33 C36 121.0(4)
C34 C33 C36 120.2(4)
C29 C34 H34 119.5
C33 C34 C29 120.9(3)
C33 C34 H34 119.5
C31 C35 H35A 109.5
C31 C35 H35B 109.5
C31 C35 H35C 109.5
H35A C35 H35B 109.5
H35A C35 H35C 109.5
H35B C35 H35C 109.5
C33 C36 H36A 109.5
C33 C36 H36B 109.5
C33 C36 H36C 109.5
H36A C36 H36B 109.5
H36A C36 H36C 109.5
H36B C36 H36C 109.5
C28 C37 Li2 77.9(7)
C38 C37 C28 116.3(13)
C38 C37 C42 118.8(3)
C38 C37 Li2 80.2(2)
C38 C37 C28A 124.7(14)
C42 C37 C28 124.9(13)
C42 C37 Li2 108.4(3)
C42 C37 C28A 116.5(14)
C28A C37 Li2 82.5(7)
C37 C38 H38 119.2
C37 C38 C39 121.6(3)
C39 C38 H38 119.2
C38 C39 C43 120.6(3)
C40 C39 C38 117.9(3)
C40 C39 C43 121.5(3)
C39 C40 H40 119.0
C41 C40 C39 122.1(3)
C41 C40 H40 119.0
C40 C41 C42 118.8(3)
C40 C41 C44 121.8(3)
C42 C41 C44 119.5(3)
C37 C42 H42 119.6
C41 C42 C37 120.8(3)
C41 C42 H42 119.6
C39 C43 H43A 109.5
C39 C43 H43B 109.5
C39 C43 H43C 109.5
H43A C43 H43B 109.5
H43A C43 H43C 109.5
H43B C43 H43C 109.5
C41 C44 H44A 109.5
C41 C44 H44B 109.5
C41 C44 H44C 109.5
H44A C44 H44B 109.5
H44A C44 H44C 109.5
H44B C44 H44C 109.5
C46 C45 C50 114.2(3)
C46 C45 Li3 143.5(3)
C46 C45 Li4 98.5(3)
C50 C45 Li3 87.9(2)
C50 C45 Li4 147.4(3)
Li4 C45 Li3 64.2(2)
C45 C46 C51 119.0(3)
C45 C46 Li4 51.1(2)
C47 C46 C45 123.1(4)
C47 C46 C51 117.9(3)
C47 C46 Li4 173.7(3)
C51 C46 Li4 68.1(2)
C46 C47 H47 119.9
C48 C47 C46 120.3(4)
C48 C47 H47 119.9
C47 C48 H48 120.4
C47 C48 C49 119.2(3)
C49 C48 H48 120.4
C48 C49 H49 120.1
C48 C49 C50 119.9(4)
C50 C49 H49 120.1
C45 C50 C59 118.0(3)
C45 C50 Li3 58.6(2)
C49 C50 C45 123.2(3)
C49 C50 C59 118.7(3)
C49 C50 Li3 157.3(3)
C59 C50 Li3 63.4(2)
C46 C51 Li4 79.7(2)
C52 C51 C46 121.0(3)
C52 C51 Li4 68.5(2)
C56 C51 C46 120.8(3)
C56 C51 C52 118.1(3)
C56 C51 Li4 123.0(3)
C51 C52 H52 119.4
C53 C52 C51 121.2(3)
C53 C52 H52 119.4
C52 C53 C57 121.5(3)
C54 C53 C52 118.5(3)
C54 C53 C57 120.1(4)
C53 C54 H54 119.2
C53 C54 C55 121.7(4)
C55 C54 H54 119.2
C54 C55 C58 120.2(4)
C56 C55 C54 118.7(3)
C56 C55 C58 121.1(3)
C51 C56 H56 119.1
C55 C56 C51 121.7(3)
C55 C56 H56 119.1
C53 C57 H57A 109.5
C53 C57 H57B 109.5
C53 C57 H57C 109.5
H57A C57 H57B 109.5
H57A C57 H57C 109.5
H57B C57 H57C 109.5
C55 C58 H58A 109.5
C55 C58 H58B 109.5
C55 C58 H58C 109.5
H58A C58 H58B 109.5
H58A C58 H58C 109.5
H58B C58 H58C 109.5
C60 C59 C50 120.7(3)
C64 C59 C50 120.9(3)
C64 C59 C60 118.2(3)
C59 C60 H60 119.4
C61 C60 C59 121.3(3)
C61 C60 H60 119.4
C60 C61 C62 118.9(3)
C60 C61 C65 120.6(3)
C62 C61 C65 120.5(3)
C61 C62 H62 119.3
C61 C62 C63 121.4(3)
C63 C62 H62 119.3
C62 C63 C66 120.6(3)
C64 C63 C62 118.4(3)
C64 C63 C66 121.0(3)
C59 C64 H64 119.1
C63 C64 C59 121.7(3)
C63 C64 H64 119.1
C61 C65 H65A 109.5
C61 C65 H65B 109.5
C61 C65 H65C 109.5
H65A C65 H65B 109.5
H65A C65 H65C 109.5
H65B C65 H65C 109.5
C63 C66 H66A 109.5
C63 C66 H66B 109.5
C63 C66 H66C 109.5
H66A C66 H66B 109.5
H66A C66 H66C 109.5
H66B C66 H66C 109.5
C68 C67 Li3 96.6(2)
C68 C67 Li4 141.8(3)
C72 C67 C68 115.1(3)
C72 C67 Li3 144.1(3)
C72 C67 Li4 95.8(2)
Li3 C67 Li4 64.5(2)
C67 C68 C73 117.9(3)
C67 C68 Li3 52.0(2)
C69 C68 C67 122.1(3)
C69 C68 C73 119.9(3)
C69 C68 Li3 164.7(3)
C73 C68 Li3 67.22(19)
C68 C69 H69 119.6
C70 C69 C68 120.7(3)
C70 C69 H69 119.6
C69 C70 H70 120.3
C69 C70 C71 119.5(3)
C71 C70 H70 120.3
C70 C71 H71 120.2
C70 C71 C72 119.6(3)
C72 C71 H71 120.2
C67 C72 C81 119.7(11)
C67 C72 Li4 53.15(19)
C67 C72 C81A 115.9(9)
C71 C72 C67 123.0(3)
C71 C72 C81 117.0(11)
C71 C72 Li4 160.2(3)
C71 C72 C81A 120.9(9)
C81 C72 Li4 68.6(11)
C81A C72 Li4 68.7(9)
C68 C73 Li3 80.0(2)
C74 C73 C68 121.7(3)
C74 C73 C78 117.4(3)
C74 C73 Li3 122.8(3)
C78 C73 C68 120.9(3)
C78 C73 Li3 67.2(2)
C73 C74 H74 119.0
C75 C74 C73 122.0(3)
C75 C74 H74 119.0
C74 C75 C76 118.7(3)
C74 C75 C79 120.6(3)
C76 C75 C79 120.7(3)
C75 C76 H76 119.4
C77 C76 C75 121.2(3)
C77 C76 H76 119.4
C76 C77 C78 119.0(3)
C76 C77 C80 121.2(3)
C78 C77 C80 119.7(3)
C73 C78 H78 119.2
C77 C78 C73 121.5(3)
C77 C78 H78 119.2
C75 C79 H79A 109.5
C75 C79 H79B 109.5
C75 C79 H79C 109.5
H79A C79 H79B 109.5
H79A C79 H79C 109.5
H79B C79 H79C 109.5
C77 C80 H80A 109.5
C77 C80 H80B 109.5
C77 C80 H80C 109.5
H80A C80 H80B 109.5
H80A C80 H80C 109.5
H80B C80 H80C 109.5
C82 C81 C72 125.6(16)
C86 C81 C72 115.5(16)
C86 C81 C82 118.8(16)
C81 C82 H82 119.7
C83 C82 C81 120.6(14)
C83 C82 H82 119.7
C82 C83 C84 120.0(11)
C82 C83 C87 121.1(11)
C84 C83 C87 118.9(10)
C83 C84 H84 119.1
C85 C84 C83 121.9(11)
C85 C84 H84 119.1
C84 C85 C86 116.8(12)
C84 C85 C88 123.8(13)
C86 C85 C88 119.4(12)
C81 C86 C85 121.7(14)
C81 C86 H86 119.1
C85 C86 H86 119.1
C83 C87 H87A 109.5
C83 C87 H87B 109.5
C83 C87 H87C 109.5
H87A C87 H87B 109.5
H87A C87 H87C 109.5
H87B C87 H87C 109.5
C85 C88 H88A 109.5
C85 C88 H88B 109.5
C85 C88 H88C 109.5
H88A C88 H88B 109.5
H88A C88 H88C 109.5
H88B C88 H88C 109.5
C1 Li1 C6 31.52(13)
C1 Li1 C15 62.93(17)
C1 Li1 C29 141.1(3)
C1 Li1 Li2 57.9(2)
C1 Li1 C24 137.2(6)
C1 Li1 C23A 116.6(7)
C6 Li1 C24 168.7(6)
C15 Li1 C6 32.75(12)
C15 Li1 C29 142.9(2)
C15 Li1 C24 157.5(6)
C29 Li1 C6 150.6(2)
C29 Li1 C24 32.5(2)
Li2 Li1 C6 86.0(2)
Li2 Li1 C15 107.8(2)
Li2 Li1 C29 109.3(3)
Li2 Li1 C24 83.9(4)
C23 Li1 C1 115.0(7)
C23 Li1 C6 141.4(5)
C23 Li1 C15 143.7(7)
C23 Li1 C29 63.5(4)
C23 Li1 Li2 57.2(6)
C23 Li1 C24 31.2(3)
C23A Li1 C6 143.3(6)
C23A Li1 C15 145.0(6)
C23A Li1 C29 61.6(5)
C23A Li1 Li2 58.9(7)
C1 Li2 C2 31.11(13)
C1 Li2 C7 63.12(18)
C1 Li2 C28 143.5(6)
C1 Li2 C37 146.6(3)
C1 Li2 Li1 57.6(2)
C1 Li2 C23A 115.8(6)
C1 Li2 C28A 140.5(7)
C2 Li2 C28A 169.6(5)
C7 Li2 C2 32.69(12)
C7 Li2 C28 147.5(7)
C7 Li2 C28A 151.8(8)
C28 Li2 C2 169.7(3)
C37 Li2 C2 156.0(2)
C37 Li2 C7 140.6(3)
C37 Li2 C28 34.3(3)
C37 Li2 C28A 33.2(3)
Li1 Li2 C2 85.0(2)
Li1 Li2 C7 109.0(3)
Li1 Li2 C28 87.0(5)
Li1 Li2 C37 110.3(3)
Li1 Li2 C28A 84.9(6)
C23 Li2 C1 114.2(6)
C23 Li2 C2 137.7(5)
C23 Li2 C7 140.5(7)
C23 Li2 C28 32.4(4)
C23 Li2 C37 64.7(5)
C23 Li2 Li1 56.7(6)
C23A Li2 C2 138.7(5)
C23A Li2 C7 139.9(7)
C23A Li2 C37 64.0(5)
C23A Li2 Li1 58.3(6)
C23A Li2 C28A 31.1(3)
C45 Li3 C50 33.47(14)
C45 Li3 C68 135.6(3)
C45 Li3 C73 134.9(3)
C45 Li3 Li4 57.4(2)
C50 Li3 C68 163.3(3)
C67 Li3 C45 115.5(3)
C67 Li3 C50 148.2(3)
C67 Li3 C68 31.37(12)
C67 Li3 C73 63.65(17)
C67 Li3 Li4 58.6(2)
C73 Li3 C50 137.6(2)
C73 Li3 C68 32.77(11)
Li4 Li3 C50 89.6(2)
Li4 Li3 C68 85.4(2)
Li4 Li3 C73 109.2(3)
C45 Li4 C46 30.48(14)
C45 Li4 C51 62.63(18)
C45 Li4 C67 114.9(3)
C45 Li4 C72 142.0(3)
C45 Li4 Li3 58.4(2)
C51 Li4 C46 32.20(13)
C51 Li4 C72 149.4(3)
C67 Li4 C46 135.1(3)
C67 Li4 C51 140.7(3)
C67 Li4 C72 31.00(13)
C67 Li4 Li3 57.0(2)
C72 Li4 C46 165.8(2)
Li3 Li4 C46 84.7(2)
Li3 Li4 C51 111.6(3)
Li3 Li4 C72 84.3(2)
C25 C26 H26 120.4
C25 C26 C27 119.3(11)
C27 C26 H26 120.4
C26 C25 H25 121.0
C26 C25 C24 118.0(11)
C24 C25 H25 121.0
C28 C23 Li1 149.3(14)
C28 C23 Li2 93.3(11)
C28 C23 C24 111.3(13)
Li1 C23 Li2 66.1(6)
C24 C23 Li1 98.1(10)
C24 C23 Li2 143.3(18)
C28 C27 C26 120.3(11)
C28 C27 H27 119.9
C26 C27 H27 119.9
C29 C24 Li1 69.3(5)
C25 C24 C29 114.1(10)
C25 C24 Li1 171.1(18)
C25 C24 C23 126.6(12)
C23 C24 C29 119.3(11)
C23 C24 Li1 50.7(9)
Li1 C23A Li2 62.8(6)
C24A C23A Li1 97.5(11)
C24A C23A Li2 146.5(16)
C28A C23A Li1 139.6(17)
C28A C23A Li2 94.2(11)
C28A C23A C24A 116.1(14)
C23A C24A C29 116.3(12)
C25A C24A C29 124.0(14)
C25A C24A C23A 119.7(14)
C24A C25A H25A 118.7
C26A C25A C24A 122.6(13)
C26A C25A H25A 118.7
C25A C26A H26A 120.2
C25A C26A C27A 119.6(13)
C27A C26A H26A 120.2
C26A C27A H27A 120.5
C26A C27A C28A 119.0(12)
C28A C27A H27A 120.5
C37 C28A Li2 64.3(6)
C23A C28A C37 118.3(12)
C23A C28A Li2 54.7(10)
C27A C28A C37 118.6(12)
C27A C28A Li2 168(2)
C27A C28A C23A 123.0(13)
C82A C81A C72 121.2(14)
C82A C81A C86A 117.2(15)
C86A C81A C72 121.4(14)
C81A C82A H82A 118.8
C81A C82A C83A 122.3(13)
C83A C82A H82A 118.8
C81A C86A H86A 119.3
C85A C86A C81A 121.3(13)
C85A C86A H86A 119.3
C86A C85A C88A 119.6(10)
C84A C85A C86A 119.5(12)
C84A C85A C88A 120.9(10)
C85A C84A H84A 119.0
C85A C84A C83A 122.0(11)
C83A C84A H84A 119.0
C82A C83A C87A 121.1(12)
C84A C83A C82A 117.6(11)
C84A C83A C87A 121.3(12)
C83A C87A H87D 109.5
C83A C87A H87E 109.5
C83A C87A H87F 109.5
H87D C87A H87E 109.5
H87D C87A H87F 109.5
H87E C87A H87F 109.5
C85A C88A H88D 109.5
C85A C88A H88E 109.5
C85A C88A H88F 109.5
H88D C88A H88E 109.5
H88D C88A H88F 109.5
H88E C88A H88F 109.5

loop_
_geom_bond_atom_site_label_1
_geom_bond_atom_site_label_2
_geom_bond_distance
C1 C2 1.416(4)
C1 C6 1.413(4)
C1 Li1 2.170(6)
C1 Li2 2.177(6)
C2 C3 1.400(4)
C2 C7 1.497(4)
C2 Li2 2.724(6)
C3 H3 0.9500
C3 C4 1.387(5)
C4 H4 0.9500
C4 C5 1.373(5)
C5 H5 0.9500
C5 C6 1.406(4)
C6 C15 1.486(4)
C6 Li1 2.693(6)
C7 C8 1.398(4)
C7 C12 1.404(4)
C7 Li2 2.568(6)
C8 H8 0.9500
C8 C9 1.384(5)
C9 C10 1.396(6)
C9 C13 1.511(5)
C10 H10 0.9500
C10 C11 1.388(5)
C11 C12 1.385(5)
C11 C14 1.514(5)
C12 H12 0.9500
C13 H13A 0.9800
C13 H13B 0.9800
C13 H13C 0.9800
C14 H14A 0.9800
C14 H14B 0.9800
C14 H14C 0.9800
C15 C16 1.403(4)
C15 C20 1.404(4)
C15 Li1 2.559(6)
C16 H16 0.9500
C16 C17 1.384(5)
C17 C18 1.400(5)
C17 C21 1.513(5)
C18 H18 0.9500
C18 C19 1.388(5)
C19 C20 1.386(4)
C19 C22 1.506(5)
C20 H20 0.9500
C21 H21A 0.9800
C21 H21B 0.9800
C21 H21C 0.9800
C22 H22A 0.9800
C22 H22B 0.9800
C22 H22C 0.9800
C28 C37 1.510(10)
C28 Li2 2.623(17)
C28 C23 1.407(11)
C28 C27 1.382(11)
C29 C30 1.397(4)
C29 C34 1.393(4)
C29 Li1 2.596(6)
C29 C24 1.493(10)
C29 C24A 1.506(11)
C30 H30 0.9500
C30 C31 1.394(4)
C31 C32 1.387(5)
C31 C35 1.504(5)
C32 H32 0.9500
C32 C33 1.384(6)
C33 C34 1.391(5)
C33 C36 1.509(5)
C34 H34 0.9500
C35 H35A 0.9800
C35 H35B 0.9800
C35 H35C 0.9800
C36 H36A 0.9800
C36 H36B 0.9800
C36 H36C 0.9800
C37 C38 1.380(4)
C37 C42 1.393(4)
C37 Li2 2.483(6)
C37 C28A 1.507(11)
C38 H38 0.9500
C38 C39 1.398(4)
C39 C40 1.385(5)
C39 C43 1.501(5)
C40 H40 0.9500
C40 C41 1.377(5)
C41 C42 1.392(4)
C41 C44 1.516(5)
C42 H42 0.9500
C43 H43A 0.9800
C43 H43B 0.9800
C43 H43C 0.9800
C44 H44A 0.9800
C44 H44B 0.9800
C44 H44C 0.9800
C45 C46 1.413(5)
C45 C50 1.414(5)
C45 Li3 2.190(6)
C45 Li4 2.166(7)
C46 C47 1.394(5)
C46 C51 1.492(5)
C46 Li4 2.755(6)
C47 H47 0.9500
C47 C48 1.382(5)
C48 H48 0.9500
C48 C49 1.385(5)
C49 H49 0.9500
C49 C50 1.398(4)
C50 C59 1.494(5)
C50 Li3 2.563(6)
C51 C52 1.401(5)
C51 C56 1.401(5)
C51 Li4 2.598(6)
C52 H52 0.9500
C52 C53 1.395(5)
C53 C54 1.392(5)
C53 C57 1.510(5)
C54 H54 0.9500
C54 C55 1.392(5)
C55 C56 1.380(5)
C55 C58 1.515(5)
C56 H56 0.9500
C57 H57A 0.9800
C57 H57B 0.9800
C57 H57C 0.9800
C58 H58A 0.9800
C58 H58B 0.9800
C58 H58C 0.9800
C59 C60 1.404(4)
C59 C64 1.397(4)
C60 H60 0.9500
C60 C61 1.380(5)
C61 C62 1.392(5)
C61 C65 1.511(4)
C62 H62 0.9500
C62 C63 1.397(5)
C63 C64 1.382(5)
C63 C66 1.512(5)
C64 H64 0.9500
C65 H65A 0.9800
C65 H65B 0.9800
C65 H65C 0.9800
C66 H66A 0.9800
C66 H66B 0.9800
C66 H66C 0.9800
C67 C68 1.422(4)
C67 C72 1.409(4)
C67 Li3 2.152(6)
C67 Li4 2.190(6)
C68 C69 1.394(4)
C68 C73 1.491(4)
C68 Li3 2.713(6)
C69 H69 0.9500
C69 C70 1.379(5)
C70 H70 0.9500
C70 C71 1.390(5)
C71 H71 0.9500
C71 C72 1.400(4)
C72 C81 1.49(2)
C72 Li4 2.722(6)
C72 C81A 1.53(2)
C73 C74 1.395(4)
C73 C78 1.405(4)
C73 Li3 2.539(6)
C74 H74 0.9500
C74 C75 1.387(4)
C75 C76 1.392(5)
C75 C79 1.508(4)
C76 H76 0.9500
C76 C77 1.386(5)
C77 C78 1.387(5)
C77 C80 1.510(4)
C78 H78 0.9500
C79 H79A 0.9800
C79 H79B 0.9800
C79 H79C 0.9800
C80 H80A 0.9800
C80 H80B 0.9800
C80 H80C 0.9800
C81 C82 1.39(2)
C81 C86 1.38(2)
C82 H82 0.9500
C82 C83 1.367(17)
C83 C84 1.381(15)
C83 C87 1.521(15)
C84 H84 0.9500
C84 C85 1.380(15)
C85 C86 1.42(2)
C85 C88 1.491(16)
C86 H86 0.9500
C87 H87A 0.9800
C87 H87B 0.9800
C87 H87C 0.9800
C88 H88A 0.9800
C88 H88B 0.9800
C88 H88C 0.9800
Li1 Li2 2.322(8)
Li1 C23 2.12(2)
Li1 C24 2.717(16)
Li1 C23A 2.22(2)
Li2 C23 2.14(2)
Li2 C23A 2.24(2)
Li2 C28A 2.731(17)
Li3 Li4 2.316(8)
C26 H26 0.9500
C26 C25 1.374(10)
C26 C27 1.396(10)
C25 H25 0.9500
C25 C24 1.387(11)
C23 C24 1.421(11)
C27 H27 0.9500
C23A C24A 1.424(12)
C23A C28A 1.415(12)
C24A C25A 1.382(12)
C25A H25A 0.9500
C25A C26A 1.375(11)
C26A H26A 0.9500
C26A C27A 1.381(10)
C27A H27A 0.9500
C27A C28A 1.389(11)
C81A C82A 1.38(2)
C81A C86A 1.421(18)
C82A H82A 0.9500
C82A C83A 1.426(19)
C86A H86A 0.9500
C86A C85A 1.388(18)
C85A C84A 1.380(14)
C85A C88A 1.529(14)
C84A H84A 0.9500
C84A C83A 1.382(15)
C83A C87A 1.494(15)
C87A H87D 0.9800
C87A H87E 0.9800
C87A H87F 0.9800
C88A H88D 0.9800
C88A H88E 0.9800
C88A H88F 0.9800

loop_
_geom_torsion_atom_site_label_1
_geom_torsion_atom_site_label_2
_geom_torsion_atom_site_label_3
_geom_torsion_atom_site_label_4
_geom_torsion
C1 C2 C3 C4 2.4(5)
C1 C2 C7 C8 134.9(3)
C1 C2 C7 C12 -43.5(4)
C1 C2 C7 Li2 14.3(3)
C1 C6 C15 C16 143.5(3)
C1 C6 C15 C20 -36.4(4)
C1 C6 C15 Li1 20.1(3)
C2 C1 C6 C5 -1.8(4)
C2 C1 C6 C15 176.9(3)
C2 C1 C6 Li1 -159.6(3)
C2 C3 C4 C5 -2.2(5)
C2 C7 C8 C9 -178.5(3)
C2 C7 C12 C11 177.7(3)
C3 C2 C7 C8 -44.0(4)
C3 C2 C7 C12 137.7(3)
C3 C2 C7 Li2 -164.6(3)
C3 C4 C5 C6 0.1(5)
C4 C5 C6 C1 2.1(5)
C4 C5 C6 C15 -176.7(3)
C4 C5 C6 Li1 73.7(9)
C5 C6 C15 C16 -37.7(4)
C5 C6 C15 C20 142.4(3)
C5 C6 C15 Li1 -161.1(3)
C6 C1 C2 C3 -0.4(4)
C6 C1 C2 C7 -179.2(3)
C6 C1 C2 Li2 -162.5(3)
C6 C15 C16 C17 179.3(3)
C6 C15 C20 C19 178.2(3)
C7 C2 C3 C4 -178.8(3)
C7 C8 C9 C10 1.0(6)
C7 C8 C9 C13 -178.5(4)
C8 C7 C12 C11 -0.7(5)
C8 C9 C10 C11 -1.0(6)
C9 C10 C11 C12 0.2(6)
C9 C10 C11 C14 -177.4(4)
C10 C11 C12 C7 0.7(5)
C12 C7 C8 C9 -0.2(5)
C13 C9 C10 C11 178.4(4)
C14 C11 C12 C7 178.3(3)
C15 C16 C17 C18 2.6(5)
C15 C16 C17 C21 -177.1(3)
C16 C15 C20 C19 -1.7(4)
C16 C17 C18 C19 -2.0(5)
C17 C18 C19 C20 -0.4(5)
C17 C18 C19 C22 -179.2(3)
C18 C19 C20 C15 2.3(5)
C20 C15 C16 C17 -0.8(4)
C21 C17 C18 C19 177.7(3)
C22 C19 C20 C15 -178.9(3)
C28 C37 C38 C39 -178.5(7)
C28 C37 C42 C41 177.6(8)
C28 C37 C28A Li2 58(9)
C28 C37 C28A C23A 67(8)
C28 C37 C28A C27A -109(11)
C28 C23 C24 C29 179(2)
C28 C23 C24 Li1 -171(3)
C28 C23 C24 C25 -2(4)
C29 C30 C31 C32 1.1(4)
C29 C30 C31 C35 -175.3(3)
C29 C24A C25A C26A 176.8(18)
C30 C29 C34 C33 0.4(4)
C30 C29 C24 Li1 59.4(5)
C30 C29 C24 C25 -111.7(19)
C30 C29 C24 C23 68(2)
C30 C29 C24A C23A 80(3)
C30 C29 C24A C25A -97(2)
C30 C31 C32 C33 0.9(5)
C31 C32 C33 C34 -2.3(5)
C31 C32 C33 C36 178.1(3)
C32 C33 C34 C29 1.6(5)
C34 C29 C30 C31 -1.8(4)
C34 C29 C24 Li1 -118.9(4)
C34 C29 C24 C25 70(2)
C34 C29 C24 C23 -110(2)
C34 C29 C24A C23A -104(2)
C34 C29 C24A C25A 78(3)
C35 C31 C32 C33 177.3(3)
C36 C33 C34 C29 -178.8(3)
C37 C28 C23 Li1 18(6)
C37 C28 C23 Li2 -28(3)
C37 C28 C23 C24 -180(2)
C37 C28 C27 C26 -178.7(16)
C37 C38 C39 C40 0.9(5)
C37 C38 C39 C43 -178.1(3)
C38 C37 C42 C41 0.9(5)
C38 C37 C28A Li2 72.6(6)
C38 C37 C28A C23A 82(3)
C38 C37 C28A C27A -94(2)
C38 C39 C40 C41 0.5(5)
C39 C40 C41 C42 -1.1(5)
C39 C40 C41 C44 179.4(3)
C40 C41 C42 C37 0.4(5)
C42 C37 C38 C39 -1.6(5)
C42 C37 C28A Li2 -106.9(4)
C42 C37 C28A C23A -97(3)
C42 C37 C28A C27A 87(3)
C43 C39 C40 C41 179.5(3)
C44 C41 C42 C37 179.9(3)
C45 C46 C47 C48 -0.2(5)
C45 C46 C51 C52 60.8(4)
C45 C46 C51 C56 -118.7(3)
C45 C46 C51 Li4 3.7(3)
C45 C50 C59 C60 118.9(3)
C45 C50 C59 C64 -56.2(4)
C46 C45 C50 C49 3.2(4)
C46 C45 C50 C59 -173.4(3)
C46 C45 C50 Li3 -150.0(3)
C46 C47 C48 C49 2.9(5)
C46 C51 C52 C53 177.3(3)
C46 C51 C56 C55 -179.4(3)
C47 C46 C51 C52 -120.8(3)
C47 C46 C51 C56 59.7(4)
C47 C46 C51 Li4 -177.8(3)
C47 C48 C49 C50 -2.4(5)
C48 C49 C50 C45 -0.8(5)
C48 C49 C50 C59 175.8(3)
C48 C49 C50 Li3 86.5(8)
C49 C50 C59 C60 -57.9(4)
C49 C50 C59 C64 127.1(3)
C50 C45 C46 C47 -2.7(4)
C50 C45 C46 C51 175.6(3)
C50 C45 C46 Li4 -179.9(3)
C50 C59 C60 C61 -174.9(3)
C50 C59 C64 C63 175.8(3)
C51 C46 C47 C48 -178.6(3)
C51 C52 C53 C54 2.4(5)
C51 C52 C53 C57 -177.6(3)
C52 C51 C56 C55 1.1(5)
C52 C53 C54 C55 0.4(5)
C53 C54 C55 C56 -2.4(5)
C53 C54 C55 C58 176.6(3)
C54 C55 C56 C51 1.6(5)
C56 C51 C52 C53 -3.2(5)
C57 C53 C54 C55 -179.6(3)
C58 C55 C56 C51 -177.3(3)
C59 C60 C61 C62 -0.3(5)
C59 C60 C61 C65 179.7(3)
C60 C59 C64 C63 0.6(5)
C60 C61 C62 C63 -0.6(5)
C61 C62 C63 C64 1.4(5)
C61 C62 C63 C66 -177.5(3)
C62 C63 C64 C59 -1.5(5)
C64 C59 C60 C61 0.3(5)
C65 C61 C62 C63 179.4(3)
C66 C63 C64 C59 177.5(3)
C67 C68 C69 C70 0.9(5)
C67 C68 C73 C74 134.5(3)
C67 C68 C73 C78 -43.7(4)
C67 C68 C73 Li3 12.0(3)
C67 C72 C81 C82 139.6(19)
C67 C72 C81 C86 -43(2)
C67 C72 C81A C82A 142.6(16)
C67 C72 C81A C86A -32(2)
C68 C67 C72 C71 -0.6(5)
C68 C67 C72 C81 -174.4(12)
C68 C67 C72 Li4 -156.9(4)
C68 C67 C72 C81A 173.4(11)
C68 C69 C70 C71 -1.0(5)
C68 C73 C74 C75 -176.6(3)
C68 C73 C78 C77 175.0(3)
C69 C68 C73 C74 -42.2(4)
C69 C68 C73 C78 139.5(3)
C69 C68 C73 Li3 -164.8(3)
C69 C70 C71 C72 0.3(5)
C70 C71 C72 C67 0.5(5)
C70 C71 C72 C81 174.5(12)
C70 C71 C72 Li4 72.6(9)
C70 C71 C72 C81A -173.2(11)
C71 C72 C81 C82 -35(3)
C71 C72 C81 C86 142.6(16)
C71 C72 C81A C82A -43(2)
C71 C72 C81A C86A 142.4(14)
C72 C67 C68 C69 -0.1(5)
C72 C67 C68 C73 -176.8(3)
C72 C67 C68 Li3 -162.7(4)
C72 C81 C82 C83 179(2)
C72 C81 C86 C85 179(2)
C72 C81A C82A C83A -175.4(18)
C72 C81A C86A C85A 173.3(19)
C73 C68 C69 C70 177.5(3)
C73 C74 C75 C76 0.5(5)
C73 C74 C75 C79 -179.3(3)
C74 C73 C78 C77 -3.3(5)
C74 C75 C76 C77 -1.2(5)
C75 C76 C77 C78 -0.4(5)
C75 C76 C77 C80 -178.7(3)
C76 C77 C78 C73 2.8(5)
C78 C73 C74 C75 1.7(5)
C79 C75 C76 C77 178.6(3)
C80 C77 C78 C73 -179.0(3)
C81 C72 C81A C82A 30(9)
C81 C72 C81A C86A -144(11)
C81 C82 C83 C84 1(3)
C81 C82 C83 C87 179.9(18)
C82 C81 C86 C85 -3(3)
C82 C83 C84 C85 -3(2)
C83 C84 C85 C86 1(2)
C83 C84 C85 C88 179.9(13)
C84 C85 C86 C81 2(3)
C86 C81 C82 C83 2(3)
C87 C83 C84 C85 178.6(13)
C88 C85 C86 C81 -176.9(18)
Li1 C1 C2 C3 -143.8(4)
Li1 C1 C2 C7 37.4(6)
Li1 C1 C2 Li2 54.1(4)
Li1 C1 C6 C5 157.7(3)
Li1 C1 C6 C15 -23.5(3)
Li1 C6 C15 C16 123.4(3)
Li1 C6 C15 C20 -56.6(3)
Li1 C15 C16 C17 -81.8(4)
Li1 C15 C20 C19 116.5(3)
Li1 C29 C30 C31 -117.3(3)
Li1 C29 C34 C33 84.7(4)
Li1 C29 C24 C25 -171(2)
Li1 C29 C24 C23 9(2)
Li1 C29 C24A C23A 17(2)
Li1 C29 C24A C25A -160(3)
Li1 C23 C24 C29 -10(3)
Li1 C23 C24 C25 169(2)
Li1 C23A C24A C29 -20(3)
Li1 C23A C24A C25A 158(2)
Li1 C23A C28A C37 41(5)
Li1 C23A C28A Li2 52(2)
Li1 C23A C28A C27A -143(2)
Li2 C1 C2 C3 162.1(3)
Li2 C1 C2 C7 -16.7(3)
Li2 C1 C6 C5 -150.6(4)
Li2 C1 C6 C15 28.1(6)
Li2 C1 C6 Li1 51.7(4)
Li2 C2 C3 C4 71.0(11)
Li2 C2 C7 C8 120.6(3)
Li2 C2 C7 C12 -57.7(3)
Li2 C7 C8 C9 -80.9(4)
Li2 C7 C12 C11 114.5(4)
Li2 C28 C37 C38 72.6(5)
Li2 C28 C37 C42 -104.2(6)
Li2 C28 C37 C28A -121(9)
Li2 C28 C23 Li1 46(4)
Li2 C28 C23 C24 -152(3)
Li2 C28 C27 C26 78(4)
Li2 C37 C38 C39 -107.3(3)
Li2 C37 C42 C41 89.7(4)
Li2 C37 C28A C23A 10(3)
Li2 C37 C28A C27A -166(3)
Li2 C23 C24 C29 50(4)
Li2 C23 C24 Li1 60(2)
Li2 C23 C24 C25 -130(3)
Li2 C23A C24A C29 31(5)
Li2 C23A C24A C25A -152(3)
Li2 C23A C28A C37 -11(3)
Li2 C23A C28A C27A 165(3)
Li3 C45 C46 C47 -125.4(5)
Li3 C45 C46 C51 53.0(6)
Li3 C45 C46 Li4 57.5(4)
Li3 C45 C50 C49 153.2(3)
Li3 C45 C50 C59 -23.4(3)
Li3 C50 C59 C60 96.6(3)
Li3 C50 C59 C64 -78.5(3)
Li3 C67 C68 C69 162.7(3)
Li3 C67 C68 C73 -14.0(3)
Li3 C67 C72 C71 -150.4(4)
Li3 C67 C72 C81 35.8(13)
Li3 C67 C72 Li4 53.3(4)
Li3 C67 C72 C81A 23.6(12)
Li3 C68 C69 C70 63.4(11)
Li3 C68 C73 C74 122.6(3)
Li3 C68 C73 C78 -55.6(3)
Li3 C73 C74 C75 -77.7(4)
Li3 C73 C78 C77 113.1(3)
Li4 C45 C46 C47 177.2(3)
Li4 C45 C46 C51 -4.5(3)
Li4 C45 C50 C49 -176.6(4)
Li4 C45 C50 C59 6.8(6)
Li4 C45 C50 Li3 30.2(4)
Li4 C46 C51 C52 57.0(3)
Li4 C46 C51 C56 -122.5(3)
Li4 C51 C52 C53 -120.1(3)
Li4 C51 C56 C55 82.5(4)
Li4 C67 C68 C69 -140.9(4)
Li4 C67 C68 C73 42.3(6)
Li4 C67 C68 Li3 56.4(4)
Li4 C67 C72 C71 156.3(3)
Li4 C67 C72 C81 -17.5(12)
Li4 C67 C72 C81A -29.7(11)
Li4 C72 C81 C82 125(2)
Li4 C72 C81 C86 -58.3(17)
Li4 C72 C81A C82A 117(2)
Li4 C72 C81A C86A -57.0(16)
C26 C25 C24 C29 178.1(14)
C26 C25 C24 C23 -1(3)
C25 C26 C27 C28 -2(2)
C23 C28 C37 C38 97(3)
C23 C28 C37 C42 -80(3)
C23 C28 C37 Li2 24(2)
C23 C28 C37 C28A -97(10)
C23 C28 C27 C26 -2(4)
C27 C28 C37 C38 -86(2)
C27 C28 C37 C42 97(2)
C27 C28 C37 Li2 -159(2)
C27 C28 C37 C28A 80(8)
C27 C28 C23 Li1 -159(3)
C27 C28 C23 Li2 155(2)
C27 C28 C23 C24 3(4)
C27 C26 C25 C24 3(2)
C24 C29 C30 C31 179.9(7)
C24 C29 C34 C33 178.7(7)
C24 C29 C24A C23A -46(14)
C24 C29 C24A C25A 137(18)
C23A C24A C25A C26A 0(4)
C24A C29 C30 C31 173.9(9)
C24A C29 C34 C33 -175.0(10)
C24A C29 C24 Li1 116(16)
C24A C29 C24 C25 -55(14)
C24A C29 C24 C23 124(17)
C24A C23A C28A C37 -176(2)
C24A C23A C28A Li2 -165(3)
C24A C23A C28A C27A 0(5)
C24A C25A C26A C27A -1(2)
C25A C26A C27A C28A 2(2)
C26A C27A C28A C37 174.6(18)
C26A C27A C28A Li2 74(6)
C26A C27A C28A C23A -1(4)
C28A C37 C38 C39 179.0(8)
C28A C37 C42 C41 -179.6(7)
C28A C23A C24A C29 -177(2)
C28A C23A C24A C25A 1(4)
C81A C72 C81 C82 -147(12)
C81A C72 C81 C86 30(9)
C81A C82A C83A C84A 3(3)
C81A C82A C83A C87A -177.6(18)
C81A C86A C85A C84A 1(3)
C81A C86A C85A C88A -179.1(15)
C82A C81A C86A C85A -1(3)
C86A C81A C82A C83A -1(3)
C86A C85A C84A C83A 1(2)
C85A C84A C83A C82A -3(2)
C85A C84A C83A C87A 177.6(13)
C88A C85A C84A C83A -178.7(12)
